data_4086854
loop_
_publ_author_name
'Tate, Brandon K.'
'Jordan, Abraham J.'
'Bacsa, John'
'Sadighi, Joseph P.'

_publ_section_title
;
 Stable Mono- and Dinuclear Organosilver Complexes
;
_journal_issue 5
_journal_name_full Organometallics
_journal_page_first 964
_journal_paper_doi 10.1021/acs.organomet.6b00771
_journal_volume 36
_journal_year 2016
_chemical_absolute_configuration ad
_chemical_formula_moiety '2(C56 H81 Ag2 N4), 2(B F4)'
_chemical_formula_sum 'C112 H162 Ag4 B2 F8 N8'
_chemical_formula_weight 2225.59
_space_group_crystal_system monoclinic
_space_group_IT_number 5
_space_group_name_Hall 'C 2y'
_space_group_name_H-M_alt 'C 1 2 1'
_symmetry_space_group_name_Hall 'C 2y'
_symmetry_space_group_name_H-M 'C 1 2 1'
_atom_sites_solution_hydrogens mixed
_atom_sites_solution_primary direct
_audit_creation_date 2016-09-22
_audit_creation_method
;
Olex2 1.2-dev
(compiled 2016.08.25 svn.r3337 for OlexSys, GUI svn.r5221)
;
_cell_angle_alpha 90
_cell_angle_beta 104.219(4)
_cell_angle_gamma 90
_cell_formula_units_Z 3
_cell_length_a 24.156(7)
_cell_length_b 12.240(4)
_cell_length_c 29.519(9)
_cell_measurement_reflns_used 9368
_cell_measurement_temperature 100(2)
_cell_measurement_theta_max 30.964
_cell_measurement_theta_min 2.482
_cell_volume 8460(5)
_computing_cell_refinement 'SAINT v8.34A (Bruker, 2013)'
_computing_data_collection 'APEX2 v2014.11 (Bruker, 2014)'
_computing_data_reduction 'SAINT v8.34A (Bruker, 2013)'
_computing_molecular_graphics 'Olex2 (Dolomanov et al., 2009)'
_computing_publication_material 'Olex2 (Dolomanov et al., 2009)'
_computing_structure_refinement 'SHELXL-2014/7 (Sheldrick, 2014)'
_computing_structure_solution 'SHELXT-2014/4 (Sheldrick, 2015)'
_diffrn_ambient_temperature 100(2)
_diffrn_detector_area_resol_mean 512
_diffrn_measured_fraction_theta_full 0.996
_diffrn_measured_fraction_theta_max 0.997
_diffrn_measurement_device_type 'Bruker APEX-II CCD'
_diffrn_measurement_method '\f and \w scans'
_diffrn_radiation_monochromator graphite
_diffrn_radiation_type MoK\a
_diffrn_radiation_wavelength 0.71073
_diffrn_reflns_av_R_equivalents 0.0280
_diffrn_reflns_av_unetI/netI 0.0354
_diffrn_reflns_Laue_measured_fraction_full 0.996
_diffrn_reflns_Laue_measured_fraction_max 0.997
_diffrn_reflns_limit_h_max 33
_diffrn_reflns_limit_h_min -33
_diffrn_reflns_limit_k_max 16
_diffrn_reflns_limit_k_min -16
_diffrn_reflns_limit_l_max 40
_diffrn_reflns_limit_l_min -40
_diffrn_reflns_number 52391
_diffrn_reflns_point_group_measured_fraction_full 0.998
_diffrn_reflns_point_group_measured_fraction_max 0.998
_diffrn_reflns_theta_full 26.000
_diffrn_reflns_theta_max 29.572
_diffrn_reflns_theta_min 1.710
_diffrn_source 'fine-focus sealed tube'
_diffrn_source_current 35
_diffrn_source_voltage 45
_diffrn_standards_number 0
_exptl_absorpt_coefficient_mu 0.745
_exptl_absorpt_correction_T_max 0.7462
_exptl_absorpt_correction_T_min 0.5714
_exptl_absorpt_correction_type multi-scan
_exptl_absorpt_process_details
;
SADABS-2014/5 (Bruker,2014/5) was used for absorption correction.
wR2(int) was 0.0690 before and 0.0531 after correction.
The Ratio of minimum to maximum transmission is 0.7657.
The \l/2 correction factor is 0.00150.
;
_exptl_crystal_colour colourless
_exptl_crystal_colour_primary colourless
_exptl_crystal_density_diffrn 1.310
_exptl_crystal_description prism
_exptl_crystal_F_000 3480
_exptl_crystal_size_max 0.808
_exptl_crystal_size_mid 0.62
_exptl_crystal_size_min 0.372
_refine_diff_density_max 1.099
_refine_diff_density_min -0.720
_refine_diff_density_rms 0.098
_refine_ls_abs_structure_details
;
 Refined as an inversion twin.
;
_refine_ls_abs_structure_Flack 0.055(16)
_refine_ls_extinction_method none
_refine_ls_goodness_of_fit_ref 1.049
_refine_ls_hydrogen_treatment mixed
_refine_ls_matrix_type full
_refine_ls_number_parameters 981
_refine_ls_number_reflns 23570
_refine_ls_number_restraints 590
_refine_ls_restrained_S_all 1.081
_refine_ls_R_factor_all 0.0389
_refine_ls_R_factor_gt 0.0359
_refine_ls_shift/su_max 0.002
_refine_ls_shift/su_mean 0.000
_refine_ls_structure_factor_coef Fsqd
_refine_ls_weighting_details 'w=1/[\s^2^(Fo^2^)+(0.0500P)^2^+6.8790P] where P=(Fo^2^+2Fc^2^)/3'
_refine_ls_weighting_scheme calc
_refine_ls_wR_factor_gt 0.0877
_refine_ls_wR_factor_ref 0.0911
_reflns_Friedel_coverage 0.918
_reflns_Friedel_fraction_full 0.999
_reflns_Friedel_fraction_max 0.999
_reflns_number_gt 22116
_reflns_number_total 23570
_reflns_threshold_expression 'I > 2\s(I)'
_cod_data_source_file om6b00771_si_001.cif
_cod_data_source_block sidippag2muet
_cod_depositor_comments 'Adding full bibliography for 4086853--4086857.cif.'
_cod_database_code 4086854
_shelx_space_group_comment
;
The symmetry employed for this shelxl refinement is uniquely defined
by the following loop, which should always be used as a source of
symmetry information in preference to the above space-group names.
They are only intended as comments.
;
_olex2_refinement_description
;
1. Twinned data refinement
 Scales: 0.945(16) 0.055(16)
2. Fixed Uiso
 At 1.2 times of:
  All C(H) groups, All C(H,H) groups
 At 1.5 times of:
  All C(H,H,H) groups
3. Shared sites
{C2B, C2A}
{C1A, C1B}
4. Restrained distances
 Ag2-H1BB = Ag1-H1BA
 2.44 with sigma of 0.02
 H1BA-C1B = C1B-H1BB
 0.999 with sigma of 0.02
 Ag3B-H30C
 2.44 with sigma of 0.02
 H30C-Ag3B
 2.44 with sigma of 0.02
 H30D-C31B
 2.07 with sigma of 0.01
 H30C-C30B = C30B-H30D
 0.999 with sigma of 0.02
 C31B-H30C
 2.07 with sigma of 0.01
 C2A-H1BB
 2.05 with sigma of 0.02
 H1BA-C2A
 2.07 with sigma of 0.02
 H30A-C30A = C30A-H30B
 0.999 with sigma of 0.02
 H30A-C31A
 2.07 with sigma of 0.01
 H30B-C31A
 2.07 with sigma of 0.01
 Ag4-H30B
 2.44 with sigma of 0.02
 H30A-Ag3
 2.44 with sigma of 0.02
 H30C-H30D
 1.632 with sigma of 0.04
 H1BA-H1BB
 1.632 with sigma of 0.04
 H30A-H30B
 1.632 with sigma of 0.04
 Ag3B-H30C \\sim Ag4B-H30D
 with sigma of 0.005
 Ag3B-C58 \\sim Ag3-C58
 with sigma of 0.01
 Ag4B-C32 \\sim Ag4-C32
 with sigma of 0.01
 Ag3-H30A \\sim Ag4-H30B
 with sigma of 0.005
 Ag3B-C30B \\sim Ag3-C30A
 with sigma of 0.01
 Ag4B-C30B \\sim Ag4-C30A
 with sigma of 0.01
5. Uiso/Uaniso restraints and constraints
Ag4B: within 2A with sigma of 0.002 and sigma for terminal atoms of 0.004
C30A \\sim Ag3B: within 2A with sigma of 0.002 and sigma for terminal atoms of
0.004
Uanis(Ag4) \\sim Ueq: with sigma of 0.002 and sigma for terminal atoms of 0.006
Uanis(Ag3B) \\sim Ueq: with sigma of 0.002 and sigma for terminal atoms of 0.008
Uanis(Ag3) \\sim Ueq: with sigma of 0.002 and sigma for terminal atoms of 0.004
Uanis(Ag4B) \\sim Ueq: with sigma of 0.001 and sigma for terminal atoms of 0.002
Uanis(C30A) \\sim Ueq: with sigma of 0.002 and sigma for terminal atoms of 0.01
: with sigma of 0.002 and sigma for terminal atoms of 0.004
Uanis(C31A) \\sim Ueq: with sigma of 0.002 and sigma for terminal atoms of 0.004
Uanis(Ag1) = Uanis(Ag2)
Uanis(C1A) = Uanis(C1B)
Uanis(Ag3B) = Uanis(Ag3)
Uanis(Ag4B) = Uanis(Ag4)
Uanis(C2B) = Uanis(C2A)
Uanis(C30B) = Uanis(C30A)
Uanis(C31B) = Uanis(C31A)
6. Rigid body (RIGU) restrains
 C59, C64, C69, C63, C65, C66, C67
 with sigma for 1-2 distances of 0.002 and sigma for 1-3 distances of 0.002
 C30A, C31A
 with sigma for 1-2 distances of 0.001 and sigma for 1-3 distances of 0.001
 C4, C32, C33, C34, C35, C36, C37, C38, C39, C40, C41, C42, C43, C44, C45, C46,
  C47, C48, C49, C50, C51, C52, C53, C54, C55, C56, C57, C58, C59, C60, C61,
 C62, C63, C64, C65, C66, C67, C68, C69, C70, C71, C72, C73, C74, C75, C76, C77,
  C78, C79, C80, C81, C82, C83, C84, C30A, C31A, C30B, C31B, C0AA, C3, C5, C6,
 C7, C8, C9, C10, C11, C12, C13, C14, C15, C16, C17, C18, C19, C20, C21, C22,
 C23, C24, C25, C26, C27, C28, C29, C1B, C2B, C1A, C2A
 with sigma for 1-2 distances of 0.002 and sigma for 1-3 distances of 0.002
7. Same fragment restrains
{Ag3B, Ag4B} sigma for 1-2: 0.002, 1-3: 0.002
as
{Ag3, Ag4}
8. Others
 Sof(Ag2)=1-FVAR(1)
 Sof(C1B)=Sof(C2B)=0.5*(1-FVAR(2))
 Sof(C1A)=Sof(C2A)=0.5*FVAR(2)
 Sof(Ag1)=FVAR(1)
 Fixed Sof: Ag3(0.5) Ag4(0.5) C30A(0.5) C31A(0.5) H31A(0.5) H31B(0.5)
 H31C(0.5) Ag3B(0.5) Ag4B(0.5) C30B(0.5) C31B(0.5) H31D(0.5) H31E(0.5)
 H31F(0.5) H1BA(0.5) H1BB(0.5) H2AA(0.5) H2AB(0.5) H2AC(0.5) H30C(0.5)
 H30D(0.5) H30A(0.5) H30B(0.5)
9.a Ternary CH refined with riding coordinates:
 C38(H38), C41(H41), C52(H52), C55(H55), C65(H65), C68(H68), C79(H79),
 C82(H82), C10(H10), C13(H13), C24(H24), C27(H27)
9.b Secondary CH2 refined with riding coordinates:
 C44(H44A,H44B), C45(H45A,H45B), C71(H71A,H71B), C72(H72A,H72B), C16(H16A,
 H16B), C17(H17A,H17B)
9.c Aromatic/amide H refined with riding coordinates:
 C34(H34), C35(H35), C36(H36), C48(H48), C49(H49), C50(H50), C61(H61),
 C62(H62), C63(H63), C75(H75), C76(H76), C77(H77), C6(H6), C7(H7), C8(H8),
 C20(H20), C21(H21), C22(H22)
9.d Idealised Me refined as rotating group:
 C39(H39A,H39B,H39C), C40(H40A,H40B,H40C), C42(H42A,H42B,H42C), C43(H43A,H43B,
 H43C), C53(H53A,H53B,H53C), C54(H54A,H54B,H54C), C56(H56A,H56B,H56C), C57(H57A,
 H57B,H57C), C66(H66A,H66B,H66C), C67(H67A,H67B,H67C), C69(H69A,H69B,H69C),
 C70(H70A,H70B,H70C), C80(H80A,H80B,H80C), C81(H81A,H81B,H81C), C83(H83A,H83B,
 H83C), C84(H84A,H84B,H84C), C31A(H31A,H31B,H31C), C31B(H31D,H31E,H31F),
 C11(H11A,H11B,H11C), C12(H12A,H12B,H12C), C14(H14A,H14B,H14C), C15(H15A,H15B,
 H15C), C25(H25A,H25B,H25C), C26(H26A,H26B,H26C), C28(H28A,H28B,H28C), C29(H29A,
 H29B,H29C), C2A(H2AA,H2AB,H2AC)
;
_shelx_shelxl_version_number 2014/7
_olex2_diffrn_ambient_temperature_device 'Oxford Cryosystems'
_olex2_exptl_crystal_mounting_method 'The crystal was mounted on a loop with paratone oil'
_olex2_submission_original_sample_id SIDippAg2muEt
_olex2_submission_special_instructions 'No special instructions were received'

loop_
_space_group_symop_operation_xyz
'x, y, z'
'-x, y, -z'
'x+1/2, y+1/2, z'
'-x+1/2, y+1/2, -z'

loop_
_atom_site_label
_atom_site_type_symbol
_atom_site_fract_x
_atom_site_fract_y
_atom_site_fract_z
_atom_site_U_iso_or_equiv
_atom_site_adp_type
_atom_site_occupancy
_atom_site_site_symmetry_order
_atom_site_calc_flag
_atom_site_refinement_flags_posn
_atom_site_refinement_flags_adp
_atom_site_refinement_flags_occupancy
_atom_site_disorder_assembly
_atom_site_disorder_group
N3 N 0.18098(11) 0.3687(2) 0.13264(9) 0.0173(5) Uani 1 1 d . . . . .
N5 N 0.15173(10) 0.5355(2) 0.13391(9) 0.0151(5) Uani 1 1 d . . . . .
N6 N 0.51665(10) 0.5710(2) 0.19519(8) 0.0169(5) Uani 1 1 d . . . . .
N7 N 0.49595(11) 0.4207(2) 0.22489(9) 0.0174(5) Uani 1 1 d . . . . .
C4 C 0.21413(14) 0.2762(3) 0.12437(11) 0.0197(6) Uani 1 1 d . U . . .
C32 C 0.19745(13) 0.4732(3) 0.13440(10) 0.0167(5) Uani 1 1 d D U . . .
C33 C 0.23786(14) 0.2073(3) 0.16242(12) 0.0221(6) Uani 1 1 d . U . . .
C34 C 0.26477(16) 0.1118(3) 0.15278(14) 0.0298(7) Uani 1 1 d . U . . .
H34 H 0.2807 0.0628 0.1775 0.036 Uiso 1 1 calc R . . . .
C35 C 0.26844(17) 0.0878(3) 0.10779(15) 0.0350(8) Uani 1 1 d . U . . .
H35 H 0.2867 0.0224 0.1020 0.042 Uiso 1 1 calc R . . . .
C36 C 0.24589(18) 0.1581(3) 0.07124(15) 0.0331(8) Uani 1 1 d . U . . .
H36 H 0.2493 0.1409 0.0407 0.040 Uiso 1 1 calc R . . . .
C37 C 0.21797(15) 0.2545(3) 0.07882(12) 0.0244(6) Uani 1 1 d . U . . .
C38 C 0.19476(19) 0.3316(4) 0.03831(12) 0.0340(8) Uani 1 1 d . U . . .
H38 H 0.1716 0.3887 0.0495 0.041 Uiso 1 1 calc R . . . .
C39 C 0.2441(2) 0.3897(4) 0.02405(18) 0.0495(12) Uani 1 1 d . U . . .
H39A H 0.2667 0.4307 0.0508 0.074 Uiso 1 1 calc GR . . . .
H39B H 0.2287 0.4401 -0.0018 0.074 Uiso 1 1 calc GR . . . .
H39C H 0.2684 0.3354 0.0140 0.074 Uiso 1 1 calc GR . . . .
C40 C 0.1552(3) 0.2722(5) -0.00313(17) 0.0640(16) Uani 1 1 d . U . . .
H40A H 0.1774 0.2195 -0.0164 0.096 Uiso 1 1 calc GR . . . .
H40B H 0.1376 0.3256 -0.0271 0.096 Uiso 1 1 calc GR . . . .
H40C H 0.1252 0.2336 0.0077 0.096 Uiso 1 1 calc GR . . . .
C41 C 0.23546(16) 0.2376(3) 0.21169(13) 0.0293(7) Uani 1 1 d . U . . .
H41 H 0.1979 0.2739 0.2099 0.035 Uiso 1 1 calc R . . . .
C42 C 0.2403(2) 0.1401(4) 0.24488(15) 0.0410(10) Uani 1 1 d . U . . .
H42A H 0.2109 0.0860 0.2314 0.062 Uiso 1 1 calc GR . . . .
H42B H 0.2348 0.1650 0.2750 0.062 Uiso 1 1 calc GR . . . .
H42C H 0.2781 0.1069 0.2495 0.062 Uiso 1 1 calc GR . . . .
C43 C 0.28287(19) 0.3207(3) 0.23192(14) 0.0345(8) Uani 1 1 d . U . . .
H43A H 0.3202 0.2871 0.2341 0.052 Uiso 1 1 calc GR . . . .
H43B H 0.2800 0.3432 0.2631 0.052 Uiso 1 1 calc GR . . . .
H43C H 0.2785 0.3848 0.2114 0.052 Uiso 1 1 calc GR . . . .
C44 C 0.11809(13) 0.3567(3) 0.12567(11) 0.0192(6) Uani 1 1 d . U . . .
H44A H 0.1088 0.3041 0.1482 0.023 Uiso 1 1 calc R . . . .
H44B H 0.0997 0.3325 0.0935 0.023 Uiso 1 1 calc R . . . .
C45 C 0.09989(13) 0.4725(3) 0.13468(11) 0.0181(5) Uani 1 1 d . U . . .
H45A H 0.0667 0.4968 0.1098 0.022 Uiso 1 1 calc R . . . .
H45B H 0.0904 0.4781 0.1654 0.022 Uiso 1 1 calc R . . . .
C46 C 0.15607(13) 0.6519(3) 0.14216(12) 0.0193(6) Uani 1 1 d . U . . .
C47 C 0.14177(14) 0.7232(3) 0.10387(12) 0.0226(6) Uani 1 1 d . U . . .
C48 C 0.14949(16) 0.8356(3) 0.11292(16) 0.0306(7) Uani 1 1 d . U . . .
H48 H 0.1414 0.8860 0.0877 0.037 Uiso 1 1 calc R . . . .
C49 C 0.16869(16) 0.8736(3) 0.15804(17) 0.0349(8) Uani 1 1 d . U . . .
H49 H 0.1744 0.9497 0.1634 0.042 Uiso 1 1 calc R . . . .
C50 C 0.17973(17) 0.8025(3) 0.19549(16) 0.0342(8) Uani 1 1 d . U . . .
H50 H 0.1913 0.8304 0.2264 0.041 Uiso 1 1 calc R . . . .
C51 C 0.17399(15) 0.6889(3) 0.18826(13) 0.0265(7) Uani 1 1 d . U . . .
C52 C 0.18677(19) 0.6110(4) 0.22939(13) 0.0372(8) Uani 1 1 d . U . . .
H52 H 0.1786 0.5351 0.2171 0.045 Uiso 1 1 calc R . . . .
C53 C 0.1477(3) 0.6349(5) 0.26217(17) 0.0586(14) Uani 1 1 d . U . . .
H53A H 0.1555 0.7086 0.2752 0.088 Uiso 1 1 calc GR . . . .
H53B H 0.1549 0.5814 0.2876 0.088 Uiso 1 1 calc GR . . . .
H53C H 0.1077 0.6301 0.2446 0.088 Uiso 1 1 calc GR . . . .
C54 C 0.2497(2) 0.6171(5) 0.2555(2) 0.0609(15) Uani 1 1 d . U . . .
H54A H 0.2735 0.5956 0.2344 0.091 Uiso 1 1 calc GR . . . .
H54B H 0.2568 0.5674 0.2823 0.091 Uiso 1 1 calc GR . . . .
H54C H 0.2591 0.6920 0.2664 0.091 Uiso 1 1 calc GR . . . .
C55 C 0.11999(17) 0.6807(3) 0.05453(13) 0.0286(7) Uani 1 1 d . U . . .
H55 H 0.0994 0.6106 0.0564 0.034 Uiso 1 1 calc R . . . .
C56 C 0.1692(2) 0.6556(4) 0.03196(16) 0.0434(10) Uani 1 1 d . U . . .
H56A H 0.1918 0.7219 0.0315 0.065 Uiso 1 1 calc GR . . . .
H56B H 0.1538 0.6299 -0.0001 0.065 Uiso 1 1 calc GR . . . .
H56C H 0.1936 0.5988 0.0500 0.065 Uiso 1 1 calc GR . . . .
C57 C 0.0778(2) 0.7585(4) 0.02315(16) 0.0448(11) Uani 1 1 d . U . . .
H57A H 0.0479 0.7791 0.0388 0.067 Uiso 1 1 calc GR . . . .
H57B H 0.0604 0.7221 -0.0065 0.067 Uiso 1 1 calc GR . . . .
H57C H 0.0980 0.8242 0.0171 0.067 Uiso 1 1 calc GR . . . .
C58 C 0.47381(13) 0.5089(3) 0.20100(10) 0.0181(5) Uani 1 1 d D U . . .
C59 C 0.50694(13) 0.6732(3) 0.17033(11) 0.0184(5) Uani 1 1 d . U . . .
C60 C 0.49929(15) 0.6717(3) 0.12162(11) 0.0228(6) Uani 1 1 d . U . . .
C61 C 0.48162(15) 0.7685(3) 0.09720(13) 0.0272(7) Uani 1 1 d . U . . .
H61 H 0.4757 0.7700 0.0642 0.033 Uiso 1 1 calc R . . . .
C62 C 0.47267(15) 0.8626(3) 0.12076(14) 0.0274(7) Uani 1 1 d . U . . .
H62 H 0.4592 0.9270 0.1036 0.033 Uiso 1 1 calc R . . . .
C63 C 0.48310(17) 0.8636(3) 0.16890(15) 0.0306(7) Uani 1 1 d . U . . .
H63 H 0.4782 0.9295 0.1845 0.037 Uiso 1 1 calc R . . . .
C64 C 0.50088(17) 0.7686(3) 0.19505(13) 0.0276(7) Uani 1 1 d . U . . .
C65 C 0.5140(3) 0.7711(4) 0.24815(15) 0.0519(12) Uani 1 1 d . U . . .
H65 H 0.5268 0.6963 0.2597 0.062 Uiso 1 1 calc R . . . .
C66 C 0.4605(4) 0.7984(6) 0.2652(3) 0.093(2) Uani 1 1 d . U . . .
H66A H 0.4516 0.8762 0.2601 0.140 Uiso 1 1 calc GR . . . .
H66B H 0.4675 0.7817 0.2986 0.140 Uiso 1 1 calc GR . . . .
H66C H 0.4283 0.7547 0.2478 0.140 Uiso 1 1 calc GR . . . .
C67 C 0.5623(4) 0.8494(6) 0.2682(2) 0.087(2) Uani 1 1 d . U . . .
H67A H 0.5953 0.8318 0.2557 0.131 Uiso 1 1 calc GR . . . .
H67B H 0.5731 0.8426 0.3023 0.131 Uiso 1 1 calc GR . . . .
H67C H 0.5499 0.9244 0.2596 0.131 Uiso 1 1 calc GR . . . .
C68 C 0.50964(17) 0.5688(3) 0.09587(11) 0.0307(7) Uani 1 1 d . U . . .
H68 H 0.5252 0.5117 0.1198 0.037 Uiso 1 1 calc R . . . .
C69 C 0.5541(2) 0.5889(3) 0.06771(14) 0.0393(9) Uani 1 1 d . U . . .
H69A H 0.5409 0.6476 0.0451 0.059 Uiso 1 1 calc GR . . . .
H69B H 0.5594 0.5219 0.0511 0.059 Uiso 1 1 calc GR . . . .
H69C H 0.5905 0.6099 0.0889 0.059 Uiso 1 1 calc GR . . . .
C70 C 0.4538(2) 0.5255(4) 0.06471(15) 0.0458(11) Uani 1 1 d . U . . .
H70A H 0.4273 0.5078 0.0840 0.069 Uiso 1 1 calc GR . . . .
H70B H 0.4616 0.4596 0.0485 0.069 Uiso 1 1 calc GR . . . .
H70C H 0.4368 0.5813 0.0417 0.069 Uiso 1 1 calc GR . . . .
C71 C 0.57414(13) 0.5282(3) 0.21780(11) 0.0216(6) Uani 1 1 d . U . . .
H71A H 0.5935 0.5739 0.2447 0.026 Uiso 1 1 calc R . . . .
H71B H 0.5985 0.5228 0.1954 0.026 Uiso 1 1 calc R . . . .
C72 C 0.55899(13) 0.4149(3) 0.23360(11) 0.0213(6) Uani 1 1 d . U . . .
H72A H 0.5708 0.3562 0.2149 0.026 Uiso 1 1 calc R . . . .
H72B H 0.5771 0.4024 0.2671 0.026 Uiso 1 1 calc R . . . .
C73 C 0.46514(13) 0.3280(3) 0.23527(11) 0.0179(5) Uani 1 1 d . U . . .
C74 C 0.44753(14) 0.2474(3) 0.20112(12) 0.0216(6) Uani 1 1 d . U . . .
C75 C 0.42289(16) 0.1522(3) 0.21432(14) 0.0276(7) Uani 1 1 d . U . . .
H75 H 0.4100 0.0960 0.1920 0.033 Uiso 1 1 calc R . . . .
C76 C 0.41726(17) 0.1397(3) 0.25959(14) 0.0313(7) Uani 1 1 d . U . . .
H76 H 0.4019 0.0737 0.2683 0.038 Uiso 1 1 calc R . . . .
C77 C 0.43372(16) 0.2222(3) 0.29238(13) 0.0284(7) Uani 1 1 d . U . . .
H77 H 0.4286 0.2126 0.3230 0.034 Uiso 1 1 calc R . . . .
C78 C 0.45758(14) 0.3186(3) 0.28104(12) 0.0230(6) Uani 1 1 d . U . . .
C79 C 0.47164(17) 0.4145(3) 0.31445(12) 0.0294(7) Uani 1 1 d . U . . .
H79 H 0.5048 0.4541 0.3075 0.035 Uiso 1 1 calc R . . . .
C80 C 0.48788(19) 0.3824(4) 0.36601(14) 0.0382(9) Uani 1 1 d . U . . .
H80A H 0.4547 0.3501 0.3745 0.057 Uiso 1 1 calc GR . . . .
H80B H 0.5003 0.4475 0.3852 0.057 Uiso 1 1 calc GR . . . .
H80C H 0.5190 0.3290 0.3714 0.057 Uiso 1 1 calc GR . . . .
C81 C 0.4211(2) 0.4935(4) 0.30561(15) 0.0432(10) Uani 1 1 d . U . . .
H81A H 0.4105 0.5139 0.2725 0.065 Uiso 1 1 calc GR . . . .
H81B H 0.4318 0.5591 0.3248 0.065 Uiso 1 1 calc GR . . . .
H81C H 0.3886 0.4580 0.3139 0.065 Uiso 1 1 calc GR . . . .
C82 C 0.45349(16) 0.2625(3) 0.15135(12) 0.0247(6) Uani 1 1 d . U . . .
H82 H 0.4708 0.3362 0.1497 0.030 Uiso 1 1 calc R . . . .
C83 C 0.4942(2) 0.1780(4) 0.13896(17) 0.0456(11) Uani 1 1 d . U . . .
H83A H 0.5322 0.1862 0.1601 0.068 Uiso 1 1 calc GR . . . .
H83B H 0.4967 0.1893 0.1067 0.068 Uiso 1 1 calc GR . . . .
H83C H 0.4797 0.1043 0.1422 0.068 Uiso 1 1 calc GR . . . .
C84 C 0.3949(2) 0.2626(5) 0.11673(16) 0.0510(12) Uani 1 1 d . U . . .
H84A H 0.3764 0.1918 0.1178 0.076 Uiso 1 1 calc GR . . . .
H84B H 0.3996 0.2755 0.0851 0.076 Uiso 1 1 calc GR . . . .
H84C H 0.3713 0.3206 0.1251 0.076 Uiso 1 1 calc GR . . . .
Ag3 Ag 0.39130(16) 0.5676(6) 0.1717(2) 0.0232(5) Uani 0.5 1 d D U . A 1
Ag4 Ag 0.27637(15) 0.5561(4) 0.14051(14) 0.0223(4) Uani 0.5 1 d D U . A 1
C30A C 0.3325(3) 0.7003(6) 0.1346(3) 0.0310(11) Uani 0.5 1 d D U . A 1
C31A C 0.3245(4) 0.7907(8) 0.1676(4) 0.0464(15) Uani 0.5 1 d D U . A 1
H31A H 0.2860 0.7861 0.1728 0.070 Uiso 0.5 1 calc GR . . A 1
H31B H 0.3294 0.8618 0.1538 0.070 Uiso 0.5 1 calc GR U . A 1
H31C H 0.3528 0.7827 0.1975 0.070 Uiso 0.5 1 calc GR . . A 1
Ag3B Ag 0.39061(16) 0.5601(6) 0.1656(2) 0.0232(5) Uani 0.5 1 d D U . A 2
Ag4B Ag 0.27589(15) 0.5435(4) 0.13395(14) 0.0223(4) Uani 0.5 1 d D U . A 2
C30B C 0.3312(3) 0.6717(6) 0.1142(3) 0.0310(11) Uani 0.5 1 d D U . A 2
C31B C 0.3171(4) 0.7802(8) 0.1354(4) 0.0464(15) Uani 0.5 1 d D U . A 2
H31D H 0.2768 0.7803 0.1364 0.070 Uiso 0.5 1 calc GR . . A 2
H31E H 0.3243 0.8413 0.1162 0.070 Uiso 0.5 1 calc GR . . A 2
H31F H 0.3412 0.7879 0.1672 0.070 Uiso 0.5 1 calc GR . . A 2
N1 N 0.34209(11) -0.0827(2) 0.47463(9) 0.0185(5) Uani 1 1 d . . . . .
N2 N 0.31767(10) 0.0841(2) 0.48358(9) 0.0171(5) Uani 1 1 d . . . . .
C0AA C 0.37360(14) -0.1765(3) 0.46536(12) 0.0210(6) Uani 1 1 d . U . . .
C3 C 0.36156(13) 0.0196(3) 0.48117(10) 0.0174(5) Uani 1 1 d . U . . .
C5 C 0.39906(14) -0.2449(3) 0.50247(13) 0.0242(6) Uani 1 1 d . U . . .
C6 C 0.42460(16) -0.3414(3) 0.49168(16) 0.0313(7) Uani 1 1 d . U . . .
H6 H 0.4427 -0.3896 0.5161 0.038 Uiso 1 1 calc R . . . .
C7 C 0.42365(18) -0.3666(3) 0.44583(17) 0.0379(8) Uani 1 1 d . U . . .
H7 H 0.4403 -0.4330 0.4390 0.045 Uiso 1 1 calc R . . . .
C8 C 0.39885(18) -0.2969(3) 0.40974(16) 0.0364(8) Uani 1 1 d . U . . .
H8 H 0.3989 -0.3156 0.3785 0.044 Uiso 1 1 calc R . . . .
C9 C 0.37347(16) -0.1985(3) 0.41874(13) 0.0277(7) Uani 1 1 d . U . . .
C10 C 0.34876(18) -0.1174(4) 0.37972(13) 0.0316(8) Uani 1 1 d . U . . .
H10 H 0.3225 -0.0671 0.3911 0.038 Uiso 1 1 calc R . . . .
C11 C 0.3973(2) -0.0485(4) 0.36896(15) 0.0402(9) Uani 1 1 d . U . . .
H11A H 0.4203 -0.0169 0.3980 0.060 Uiso 1 1 calc GR . . . .
H11B H 0.3809 0.0104 0.3473 0.060 Uiso 1 1 calc GR . . . .
H11C H 0.4214 -0.0949 0.3547 0.060 Uiso 1 1 calc GR . . . .
C12 C 0.3146(2) -0.1732(5) 0.33530(16) 0.0469(11) Uani 1 1 d . U . . .
H12A H 0.3402 -0.2191 0.3223 0.070 Uiso 1 1 calc GR . . . .
H12B H 0.2971 -0.1176 0.3124 0.070 Uiso 1 1 calc GR . . . .
H12C H 0.2847 -0.2188 0.3428 0.070 Uiso 1 1 calc GR . . . .
C13 C 0.40188(16) -0.2136(3) 0.55276(13) 0.0264(6) Uani 1 1 d . U . . .
H13 H 0.3692 -0.1633 0.5524 0.032 Uiso 1 1 calc R . . . .
C14 C 0.3967(2) -0.3103(4) 0.58442(16) 0.0417(10) Uani 1 1 d . U . . .
H14A H 0.3610 -0.3497 0.5713 0.063 Uiso 1 1 calc GR . . . .
H14B H 0.3966 -0.2833 0.6157 0.063 Uiso 1 1 calc GR . . . .
H14C H 0.4291 -0.3598 0.5866 0.063 Uiso 1 1 calc GR . . . .
C15 C 0.45719(19) -0.1496(4) 0.57295(16) 0.0376(9) Uani 1 1 d . U . . .
H15A H 0.4902 -0.1965 0.5733 0.056 Uiso 1 1 calc GR . . . .
H15B H 0.4581 -0.1263 0.6049 0.056 Uiso 1 1 calc GR . . . .
H15C H 0.4585 -0.0853 0.5535 0.056 Uiso 1 1 calc GR . . . .
C16 C 0.27979(13) -0.0923(3) 0.47033(12) 0.0202(6) Uani 1 1 d . U . . .
H16A H 0.2715 -0.1451 0.4932 0.024 Uiso 1 1 calc R . . . .
H16B H 0.2593 -0.1149 0.4384 0.024 Uiso 1 1 calc R . . . .
C17 C 0.26371(12) 0.0249(3) 0.48111(11) 0.0195(6) Uani 1 1 d . U . . .
H17A H 0.2323 0.0539 0.4559 0.023 Uiso 1 1 calc R . . . .
H17B H 0.2525 0.0285 0.5112 0.023 Uiso 1 1 calc R . . . .
C18 C 0.32634(13) 0.1974(3) 0.49632(11) 0.0184(5) Uani 1 1 d . U . . .
C19 C 0.31932(14) 0.2757(3) 0.46061(12) 0.0230(6) Uani 1 1 d . U . . .
C20 C 0.33590(15) 0.3835(3) 0.47438(15) 0.0287(7) Uani 1 1 d . U . . .
H20 H 0.3330 0.4387 0.4513 0.034 Uiso 1 1 calc R . . . .
C21 C 0.35622(15) 0.4100(3) 0.52071(16) 0.0305(7) Uani 1 1 d . U . . .
H21 H 0.3686 0.4826 0.5290 0.037 Uiso 1 1 calc R . . . .
C22 C 0.35904(14) 0.3330(3) 0.55548(14) 0.0283(7) Uani 1 1 d . U . . .
H22 H 0.3712 0.3542 0.5873 0.034 Uiso 1 1 calc R . . . .
C23 C 0.34415(14) 0.2239(3) 0.54408(12) 0.0229(6) Uani 1 1 d . U . . .
C24 C 0.34546(16) 0.1395(3) 0.58207(12) 0.0284(7) Uani 1 1 d . U . . .
H24 H 0.3398 0.0659 0.5669 0.034 Uiso 1 1 calc R . . . .
C25 C 0.29543(19) 0.1604(4) 0.60483(14) 0.0368(8) Uani 1 1 d . U . . .
H25A H 0.3014 0.2299 0.6218 0.055 Uiso 1 1 calc GR . . . .
H25B H 0.2935 0.1010 0.6267 0.055 Uiso 1 1 calc GR . . . .
H25C H 0.2596 0.1634 0.5805 0.055 Uiso 1 1 calc GR . . . .
C26 C 0.4023(2) 0.1375(4) 0.61945(15) 0.0443(10) Uani 1 1 d . U . . .
H26A H 0.4337 0.1246 0.6045 0.066 Uiso 1 1 calc GR . . . .
H26B H 0.4014 0.0788 0.6419 0.066 Uiso 1 1 calc GR . . . .
H26C H 0.4080 0.2078 0.6358 0.066 Uiso 1 1 calc GR . . . .
C27 C 0.29457(16) 0.2465(3) 0.40984(13) 0.0283(7) Uani 1 1 d . U . . .
H27 H 0.2805 0.1695 0.4086 0.034 Uiso 1 1 calc R . . . .
C28 C 0.3399(2) 0.2524(6) 0.38204(17) 0.0505(13) Uani 1 1 d . U . . .
H28A H 0.3558 0.3264 0.3841 0.076 Uiso 1 1 calc GR . . . .
H28B H 0.3225 0.2346 0.3492 0.076 Uiso 1 1 calc GR . . . .
H28C H 0.3704 0.2000 0.3948 0.076 Uiso 1 1 calc GR . . . .
C29 C 0.24372(19) 0.3198(4) 0.38747(18) 0.0457(11) Uani 1 1 d . U . . .
H29A H 0.2154 0.3169 0.4061 0.069 Uiso 1 1 calc GR . . . .
H29B H 0.2264 0.2942 0.3557 0.069 Uiso 1 1 calc GR . . . .
H29C H 0.2569 0.3952 0.3863 0.069 Uiso 1 1 calc GR . . . .
Ag2 Ag 0.44114(5) 0.09507(4) 0.48332(4) 0.01700(14) Uani 0.5060(16) 1 d D . . B -2
C1B C 0.4988(3) 0.2355(5) 0.4768(2) 0.0210(11) Uani 0.2530(8) 1 d D U . B -2
C2B C 0.5036(4) 0.3205(6) 0.5148(3) 0.0333(16) Uani 0.2530(8) 1 d . U . B -2
Ag1 Ag 0.55680(5) 0.09213(4) 0.50187(4) 0.01700(14) Uani 0.4940(16) 1 d D . . B -1
C1A C 0.4988(3) 0.2355(5) 0.4768(2) 0.0210(11) Uani 0.2470(8) 1 d . U . B -1
H1BA H 0.5297(16) 0.260(3) 0.4595(12) 0.025 Uiso 0.5 1 d DR . . . .
H1BB H 0.4655(15) 0.263(3) 0.4501(10) 0.025 Uiso 0.5 1 d DR . . . .
C2A C 0.5036(4) 0.3205(6) 0.5148(3) 0.0333(16) Uani 0.2470(8) 1 d D U . B -1
H2AA H 0.4967 0.3932 0.5007 0.050 Uiso 0.5 1 calc GR . . B -1
H2AB H 0.5420 0.3180 0.5357 0.050 Uiso 0.5 1 calc GR . . B -1
H2AC H 0.4752 0.3054 0.5327 0.050 Uiso 0.5 1 calc GR . . B -1
F1 F 0.68191(11) 0.4487(2) 0.29815(9) 0.0391(5) Uani 1 1 d . . . . .
F2 F 0.65487(14) 0.6145(2) 0.31967(10) 0.0504(7) Uani 1 1 d . . . . .
F3 F 0.71340(13) 0.5066(3) 0.37323(10) 0.0577(8) Uani 1 1 d . . . . .
F4 F 0.61995(14) 0.4625(3) 0.34515(10) 0.0634(10) Uani 1 1 d . . . . .
B1 B 0.66827(19) 0.5072(4) 0.33423(15) 0.0341(9) Uani 1 1 d . . . . .
F5 F -0.00946(14) 0.5291(2) 0.03585(8) 0.0506(7) Uani 1 1 d . . . . .
F6 F 0.04668(17) 0.3985(4) 0.01742(12) 0.0761(12) Uani 1 1 d . . . . .
B2 B 0.0000 0.4647(6) 0.0000 0.0377(15) Uani 1 2 d S T P . .
H30C H 0.3675(14) 0.689(2) 0.1023(10) 0.4(3) Uiso 0.5 1 d D . . C 2
H30D H 0.3052(16) 0.668(2) 0.0813(6) 0.03(2) Uiso 0.5 1 d D . . D 2
H30A H 0.3670(13) 0.725(2) 0.1214(9) 0.002(14) Uiso 0.5 1 d D . . E 1
H30B H 0.3032(15) 0.716(2) 0.1031(6) 0.018(19) Uiso 0.5 1 d D . . F 1

loop_
_atom_site_aniso_label
_atom_site_aniso_U_11
_atom_site_aniso_U_22
_atom_site_aniso_U_33
_atom_site_aniso_U_23
_atom_site_aniso_U_13
_atom_site_aniso_U_12
N3 0.0136(11) 0.0164(12) 0.0218(11) -0.0007(9) 0.0041(9) -0.0016(9)
N5 0.0100(10) 0.0144(12) 0.0214(10) 0.0000(9) 0.0048(8) -0.0017(9)
N6 0.0116(10) 0.0151(12) 0.0222(10) 0.0010(10) 0.0007(8) -0.0018(9)
N7 0.0118(11) 0.0185(12) 0.0220(11) 0.0034(9) 0.0044(9) 0.0013(9)
C4 0.0186(14) 0.0138(13) 0.0268(13) -0.0012(10) 0.0057(11) -0.0011(11)
C32 0.0167(13) 0.0175(13) 0.0157(12) -0.0009(10) 0.0035(10) 0.0014(11)
C33 0.0167(14) 0.0203(14) 0.0289(14) 0.0039(11) 0.0046(11) -0.0017(11)
C34 0.0249(16) 0.0193(15) 0.0454(18) 0.0064(13) 0.0087(14) 0.0024(12)
C35 0.0329(18) 0.0207(16) 0.0540(19) -0.0029(14) 0.0154(15) 0.0019(14)
C36 0.0338(19) 0.0256(16) 0.0424(18) -0.0087(14) 0.0141(15) 0.0016(14)
C37 0.0247(15) 0.0217(14) 0.0272(14) -0.0040(11) 0.0075(12) 0.0008(12)
C38 0.047(2) 0.0350(19) 0.0205(14) -0.0011(13) 0.0094(14) 0.0108(16)
C39 0.069(3) 0.039(2) 0.054(3) 0.0102(19) 0.041(2) 0.018(2)
C40 0.092(4) 0.056(3) 0.030(2) -0.012(2) -0.010(2) 0.011(3)
C41 0.0245(16) 0.0344(18) 0.0277(15) 0.0075(13) 0.0038(12) 0.0004(14)
C42 0.044(2) 0.041(2) 0.0348(19) 0.0158(17) 0.0044(17) -0.0091(18)
C43 0.040(2) 0.0295(18) 0.0300(17) 0.0055(14) 0.0001(15) -0.0017(16)
C44 0.0138(13) 0.0170(13) 0.0256(14) -0.0011(11) 0.0028(11) -0.0018(10)
C45 0.0133(13) 0.0172(13) 0.0239(13) -0.0014(11) 0.0049(10) -0.0031(10)
C46 0.0119(13) 0.0168(13) 0.0299(14) -0.0034(11) 0.0066(10) -0.0015(10)
C47 0.0163(14) 0.0188(14) 0.0353(15) 0.0016(11) 0.0112(12) 0.0016(11)
C48 0.0239(16) 0.0172(14) 0.055(2) 0.0011(13) 0.0185(15) 0.0012(12)
C49 0.0231(17) 0.0200(15) 0.065(2) -0.0105(15) 0.0168(16) -0.0041(13)
C50 0.0288(18) 0.0260(16) 0.0471(19) -0.0181(14) 0.0078(15) -0.0057(14)
C51 0.0204(15) 0.0256(15) 0.0322(15) -0.0085(12) 0.0041(12) -0.0026(12)
C52 0.048(2) 0.0329(19) 0.0244(15) -0.0098(13) -0.0027(14) 0.0019(16)
C53 0.086(4) 0.059(3) 0.032(2) 0.001(2) 0.017(2) 0.014(3)
C54 0.057(3) 0.053(3) 0.054(3) -0.018(2) -0.023(2) 0.006(2)
C55 0.0310(17) 0.0244(16) 0.0316(15) 0.0063(12) 0.0099(13) 0.0030(13)
C56 0.050(2) 0.047(2) 0.041(2) 0.0105(18) 0.0266(19) 0.015(2)
C57 0.049(2) 0.043(2) 0.038(2) 0.0101(18) 0.0030(18) 0.017(2)
C58 0.0194(14) 0.0161(13) 0.0211(13) -0.0014(10) 0.0094(11) -0.0036(11)
C59 0.0112(12) 0.0158(13) 0.0282(13) 0.0020(10) 0.0047(10) -0.0003(10)
C60 0.0226(15) 0.0190(14) 0.0235(13) 0.0009(10) -0.0004(11) -0.0032(11)
C61 0.0251(16) 0.0202(14) 0.0314(15) 0.0060(12) -0.0025(12) -0.0071(12)
C62 0.0181(15) 0.0181(14) 0.0462(18) 0.0095(13) 0.0082(13) -0.0024(11)
C63 0.0311(18) 0.0183(15) 0.0496(19) 0.0049(13) 0.0239(15) 0.0024(13)
C64 0.0329(18) 0.0223(15) 0.0338(15) 0.0022(12) 0.0200(13) 0.0009(13)
C65 0.111(4) 0.0216(18) 0.0339(18) 0.0008(14) 0.037(2) 0.008(2)
C66 0.157(6) 0.066(4) 0.090(5) 0.007(4) 0.094(5) 0.022(4)
C67 0.153(6) 0.068(4) 0.034(2) 0.000(2) 0.011(3) -0.030(4)
C68 0.049(2) 0.0171(14) 0.0214(13) -0.0005(12) 0.0009(12) -0.0026(14)
C69 0.058(2) 0.0252(18) 0.0350(18) -0.0025(14) 0.0109(17) 0.0047(17)
C70 0.067(3) 0.035(2) 0.0299(18) -0.0057(15) 0.0001(17) -0.021(2)
C71 0.0148(13) 0.0237(15) 0.0257(14) 0.0060(11) 0.0039(11) 0.0002(11)
C72 0.0153(14) 0.0229(15) 0.0245(14) 0.0032(11) 0.0024(11) 0.0010(11)
C73 0.0163(13) 0.0167(13) 0.0219(12) 0.0055(10) 0.0071(10) 0.0022(11)
C74 0.0196(14) 0.0190(13) 0.0278(13) 0.0015(11) 0.0089(11) 0.0040(11)
C75 0.0274(17) 0.0179(14) 0.0396(17) 0.0011(12) 0.0122(14) -0.0006(12)
C76 0.0335(19) 0.0214(15) 0.0429(18) 0.0085(13) 0.0171(15) -0.0003(14)
C77 0.0292(17) 0.0283(16) 0.0315(16) 0.0094(12) 0.0148(13) 0.0013(13)
C78 0.0211(15) 0.0234(14) 0.0256(14) 0.0041(11) 0.0083(11) 0.0036(11)
C79 0.0344(18) 0.0312(17) 0.0260(14) -0.0012(13) 0.0139(13) -0.0028(14)
C80 0.0316(19) 0.055(3) 0.0278(16) 0.0010(16) 0.0078(14) 0.0013(18)
C81 0.065(3) 0.036(2) 0.0318(19) -0.0016(16) 0.0197(18) 0.017(2)
C82 0.0294(16) 0.0206(15) 0.0257(14) -0.0028(11) 0.0098(12) -0.0029(12)
C83 0.065(3) 0.038(2) 0.043(2) 0.0008(18) 0.030(2) 0.015(2)
C84 0.038(2) 0.077(4) 0.034(2) 0.008(2) 0.0018(16) -0.012(2)
Ag3 0.01167(12) 0.0219(7) 0.0364(12) 0.0101(8) 0.0069(3) 0.0021(2)
Ag4 0.01204(11) 0.0225(8) 0.0334(9) 0.0062(6) 0.0078(4) 0.0005(3)
C30A 0.0217(17) 0.0260(19) 0.044(2) 0.0139(17) 0.0056(18) 0.0028(15)
C31A 0.039(3) 0.028(2) 0.073(3) 0.005(3) 0.016(3) 0.005(2)
Ag3B 0.01167(12) 0.0219(7) 0.0364(12) 0.0101(8) 0.0069(3) 0.0021(2)
Ag4B 0.01204(11) 0.0225(8) 0.0334(9) 0.0062(6) 0.0078(4) 0.0005(3)
C30B 0.0217(17) 0.0260(19) 0.044(2) 0.0139(17) 0.0056(18) 0.0028(15)
C31B 0.039(3) 0.028(2) 0.073(3) 0.005(3) 0.016(3) 0.005(2)
N1 0.0131(12) 0.0191(12) 0.0251(12) -0.0049(10) 0.0080(10) -0.0020(10)
N2 0.0098(10) 0.0135(12) 0.0274(12) -0.0034(9) 0.0031(9) -0.0005(9)
C0AA 0.0172(14) 0.0168(13) 0.0319(14) -0.0067(11) 0.0119(11) -0.0031(11)
C3 0.0160(13) 0.0191(13) 0.0179(12) 0.0001(10) 0.0059(10) 0.0019(11)
C5 0.0185(14) 0.0173(13) 0.0389(15) -0.0040(11) 0.0110(12) -0.0030(11)
C6 0.0266(17) 0.0162(14) 0.056(2) -0.0030(13) 0.0192(15) -0.0011(13)
C7 0.036(2) 0.0230(17) 0.061(2) -0.0130(15) 0.0243(17) -0.0008(15)
C8 0.037(2) 0.0294(17) 0.048(2) -0.0176(15) 0.0207(16) -0.0031(15)
C9 0.0242(16) 0.0287(16) 0.0335(15) -0.0102(12) 0.0134(12) -0.0041(13)
C10 0.0327(18) 0.0387(19) 0.0255(15) -0.0088(13) 0.0114(13) 0.0001(15)
C11 0.041(2) 0.046(2) 0.0335(19) -0.0010(17) 0.0096(16) -0.0089(18)
C12 0.035(2) 0.071(3) 0.0344(19) -0.017(2) 0.0096(16) -0.010(2)
C13 0.0249(16) 0.0212(15) 0.0340(15) -0.0017(12) 0.0090(12) 0.0008(12)
C14 0.054(3) 0.031(2) 0.041(2) 0.0034(16) 0.0126(19) -0.0080(18)
C15 0.036(2) 0.0285(19) 0.044(2) -0.0044(16) 0.0023(16) -0.0068(16)
C16 0.0135(13) 0.0189(14) 0.0294(15) -0.0038(11) 0.0080(11) -0.0035(11)
C17 0.0118(12) 0.0202(13) 0.0269(14) -0.0025(11) 0.0055(10) -0.0018(11)
C18 0.0105(12) 0.0156(13) 0.0299(14) -0.0012(10) 0.0067(10) 0.0002(10)
C19 0.0164(14) 0.0205(14) 0.0357(15) 0.0014(11) 0.0132(12) 0.0007(11)
C20 0.0219(16) 0.0187(14) 0.0503(18) 0.0033(13) 0.0182(14) 0.0011(12)
C21 0.0161(15) 0.0182(14) 0.060(2) -0.0080(14) 0.0150(14) -0.0024(12)
C22 0.0148(14) 0.0244(15) 0.0443(18) -0.0103(13) 0.0042(13) 0.0022(12)
C23 0.0151(13) 0.0220(14) 0.0302(14) -0.0051(11) 0.0031(11) 0.0026(11)
C24 0.0317(17) 0.0261(16) 0.0245(14) -0.0026(12) 0.0015(12) 0.0041(13)
C25 0.040(2) 0.038(2) 0.0332(18) 0.0026(16) 0.0106(16) 0.0034(17)
C26 0.039(2) 0.053(3) 0.0341(19) 0.0010(18) -0.0052(16) 0.0102(19)
C27 0.0265(16) 0.0285(17) 0.0329(16) 0.0057(13) 0.0130(13) 0.0026(13)
C28 0.035(2) 0.084(4) 0.037(2) 0.012(2) 0.0179(18) 0.011(2)
C29 0.0304(19) 0.050(3) 0.052(2) -0.001(2) 0.0023(17) 0.0118(19)
Ag2 0.01074(13) 0.01746(13) 0.0230(4) 0.00025(12) 0.0046(3) -0.00029(16)
C1B 0.018(3) 0.015(2) 0.029(3) 0.006(2) 0.004(2) 0.002(2)
C2B 0.030(4) 0.023(3) 0.048(4) -0.009(3) 0.012(4) -0.003(3)
Ag1 0.01074(13) 0.01746(13) 0.0230(4) 0.00025(12) 0.0046(3) -0.00029(16)
C1A 0.018(3) 0.015(2) 0.029(3) 0.006(2) 0.004(2) 0.002(2)
C2A 0.030(4) 0.023(3) 0.048(4) -0.009(3) 0.012(4) -0.003(3)
F1 0.0360(13) 0.0398(13) 0.0378(12) -0.0058(10) 0.0020(10) 0.0001(11)
F2 0.0666(18) 0.0450(16) 0.0381(13) -0.0028(12) 0.0098(13) 0.0084(14)
F3 0.0473(16) 0.077(2) 0.0353(13) -0.0022(14) -0.0151(11) -0.0056(16)
F4 0.0516(17) 0.101(3) 0.0384(14) 0.0104(16) 0.0120(12) -0.0289(18)
B1 0.032(2) 0.046(3) 0.0215(17) 0.0047(17) 0.0023(15) -0.0051(19)
F5 0.082(2) 0.0388(14) 0.0296(11) -0.0017(10) 0.0109(12) -0.0030(14)
F6 0.073(2) 0.093(3) 0.0555(19) 0.0280(19) 0.0036(17) 0.042(2)
B2 0.047(4) 0.029(3) 0.028(3) 0.000 -0.008(3) 0.000

loop_
_atom_type_symbol
_atom_type_description
_atom_type_scat_dispersion_real
_atom_type_scat_dispersion_imag
_atom_type_scat_source
C C 0.0033 0.0016 'International Tables Vol C Tables 4.2.6.8 and 6.1.1.4'
H H 0.0000 0.0000 'International Tables Vol C Tables 4.2.6.8 and 6.1.1.4'
Ag Ag -0.8971 1.1015 'International Tables Vol C Tables 4.2.6.8 and 6.1.1.4'
B B 0.0013 0.0007 'International Tables Vol C Tables 4.2.6.8 and 6.1.1.4'
F F 0.0171 0.0103 'International Tables Vol C Tables 4.2.6.8 and 6.1.1.4'
N N 0.0061 0.0033 'International Tables Vol C Tables 4.2.6.8 and 6.1.1.4'

loop_
_geom_angle_atom_site_label_1
_geom_angle_atom_site_label_2
_geom_angle_atom_site_label_3
_geom_angle
_geom_angle_site_symmetry_1
_geom_angle_site_symmetry_3
C4 N3 C44 119.2(2) . .
C32 N3 C4 125.9(3) . .
C32 N3 C44 112.6(3) . .
C32 N5 C45 113.8(3) . .
C32 N5 C46 122.3(3) . .
C46 N5 C45 122.7(3) . .
C58 N6 C59 121.9(3) . .
C58 N6 C71 114.4(3) . .
C59 N6 C71 123.7(2) . .
C58 N7 C72 113.2(3) . .
C58 N7 C73 126.5(3) . .
C73 N7 C72 119.4(3) . .
C33 C4 N3 118.0(3) . .
C37 C4 N3 118.9(3) . .
C37 C4 C33 122.9(3) . .
N3 C32 N5 107.9(3) . .
N3 C32 Ag4 135.3(3) . .
N3 C32 Ag4B 131.1(3) . .
N5 C32 Ag4 116.7(2) . .
N5 C32 Ag4B 120.9(3) . .
C4 C33 C41 121.0(3) . .
C34 C33 C4 117.1(3) . .
C34 C33 C41 121.9(3) . .
C33 C34 H34 119.5 . .
C35 C34 C33 120.9(3) . .
C35 C34 H34 119.5 . .
C34 C35 H35 119.6 . .
C36 C35 C34 120.7(4) . .
C36 C35 H35 119.6 . .
C35 C36 H36 119.6 . .
C35 C36 C37 120.7(4) . .
C37 C36 H36 119.6 . .
C4 C37 C36 117.5(3) . .
C4 C37 C38 122.7(3) . .
C36 C37 C38 119.7(3) . .
C37 C38 H38 107.6 . .
C37 C38 C39 110.1(4) . .
C37 C38 C40 111.7(4) . .
C39 C38 H38 107.6 . .
C39 C38 C40 112.0(4) . .
C40 C38 H38 107.6 . .
C38 C39 H39A 109.5 . .
C38 C39 H39B 109.5 . .
C38 C39 H39C 109.5 . .
H39A C39 H39B 109.5 . .
H39A C39 H39C 109.5 . .
H39B C39 H39C 109.5 . .
C38 C40 H40A 109.5 . .
C38 C40 H40B 109.5 . .
C38 C40 H40C 109.5 . .
H40A C40 H40B 109.5 . .
H40A C40 H40C 109.5 . .
H40B C40 H40C 109.5 . .
C33 C41 H41 107.8 . .
C33 C41 C42 114.1(4) . .
C33 C41 C43 109.5(3) . .
C42 C41 H41 107.8 . .
C42 C41 C43 109.6(3) . .
C43 C41 H41 107.8 . .
C41 C42 H42A 109.5 . .
C41 C42 H42B 109.5 . .
C41 C42 H42C 109.5 . .
H42A C42 H42B 109.5 . .
H42A C42 H42C 109.5 . .
H42B C42 H42C 109.5 . .
C41 C43 H43A 109.5 . .
C41 C43 H43B 109.5 . .
C41 C43 H43C 109.5 . .
H43A C43 H43B 109.5 . .
H43A C43 H43C 109.5 . .
H43B C43 H43C 109.5 . .
N3 C44 H44A 111.3 . .
N3 C44 H44B 111.3 . .
N3 C44 C45 102.2(2) . .
H44A C44 H44B 109.2 . .
C45 C44 H44A 111.3 . .
C45 C44 H44B 111.3 . .
N5 C45 C44 101.6(2) . .
N5 C45 H45A 111.5 . .
N5 C45 H45B 111.5 . .
C44 C45 H45A 111.5 . .
C44 C45 H45B 111.5 . .
H45A C45 H45B 109.3 . .
C47 C46 N5 119.0(3) . .
C51 C46 N5 118.4(3) . .
C51 C46 C47 122.6(3) . .
C46 C47 C48 117.5(3) . .
C46 C47 C55 121.4(3) . .
C48 C47 C55 121.2(3) . .
C47 C48 H48 119.6 . .
C49 C48 C47 120.7(4) . .
C49 C48 H48 119.6 . .
C48 C49 H49 119.5 . .
C48 C49 C50 120.9(3) . .
C50 C49 H49 119.5 . .
C49 C50 H50 119.7 . .
C49 C50 C51 120.6(4) . .
C51 C50 H50 119.7 . .
C46 C51 C50 117.6(4) . .
C46 C51 C52 121.9(3) . .
C50 C51 C52 120.5(3) . .
C51 C52 H52 108.1 . .
C51 C52 C53 110.4(4) . .
C51 C52 C54 110.8(4) . .
C53 C52 H52 108.1 . .
C54 C52 H52 108.1 . .
C54 C52 C53 111.3(4) . .
C52 C53 H53A 109.5 . .
C52 C53 H53B 109.5 . .
C52 C53 H53C 109.5 . .
H53A C53 H53B 109.5 . .
H53A C53 H53C 109.5 . .
H53B C53 H53C 109.5 . .
C52 C54 H54A 109.5 . .
C52 C54 H54B 109.5 . .
C52 C54 H54C 109.5 . .
H54A C54 H54B 109.5 . .
H54A C54 H54C 109.5 . .
H54B C54 H54C 109.5 . .
C47 C55 H55 107.5 . .
C47 C55 C56 111.4(3) . .
C47 C55 C57 113.0(3) . .
C56 C55 H55 107.5 . .
C57 C55 H55 107.5 . .
C57 C55 C56 109.6(3) . .
C55 C56 H56A 109.5 . .
C55 C56 H56B 109.5 . .
C55 C56 H56C 109.5 . .
H56A C56 H56B 109.5 . .
H56A C56 H56C 109.5 . .
H56B C56 H56C 109.5 . .
C55 C57 H57A 109.5 . .
C55 C57 H57B 109.5 . .
C55 C57 H57C 109.5 . .
H57A C57 H57B 109.5 . .
H57A C57 H57C 109.5 . .
H57B C57 H57C 109.5 . .
N6 C58 Ag3 116.2(3) . .
N6 C58 Ag3B 116.2(3) . .
N7 C58 N6 108.0(3) . .
N7 C58 Ag3 135.8(3) . .
N7 C58 Ag3B 135.4(3) . .
C60 C59 N6 118.3(3) . .
C60 C59 C64 122.6(3) . .
C64 C59 N6 118.8(3) . .
C59 C60 C68 121.7(3) . .
C61 C60 C59 117.6(3) . .
C61 C60 C68 120.7(3) . .
C60 C61 H61 119.7 . .
C62 C61 C60 120.7(3) . .
C62 C61 H61 119.7 . .
C61 C62 H62 119.6 . .
C63 C62 C61 120.7(3) . .
C63 C62 H62 119.6 . .
C62 C63 H63 119.6 . .
C62 C63 C64 120.8(3) . .
C64 C63 H63 119.6 . .
C59 C64 C63 117.4(3) . .
C59 C64 C65 122.1(3) . .
C63 C64 C65 120.5(3) . .
C64 C65 H65 107.6 . .
C64 C65 C66 111.3(5) . .
C66 C65 H65 107.6 . .
C67 C65 C64 111.2(4) . .
C67 C65 H65 107.6 . .
C67 C65 C66 111.4(6) . .
C65 C66 H66A 109.5 . .
C65 C66 H66B 109.5 . .
C65 C66 H66C 109.5 . .
H66A C66 H66B 109.5 . .
H66A C66 H66C 109.5 . .
H66B C66 H66C 109.5 . .
C65 C67 H67A 109.5 . .
C65 C67 H67B 109.5 . .
C65 C67 H67C 109.5 . .
H67A C67 H67B 109.5 . .
H67A C67 H67C 109.5 . .
H67B C67 H67C 109.5 . .
C60 C68 H68 107.7 . .
C60 C68 C69 111.2(3) . .
C60 C68 C70 111.0(4) . .
C69 C68 H68 107.7 . .
C70 C68 H68 107.7 . .
C70 C68 C69 111.2(3) . .
C68 C69 H69A 109.5 . .
C68 C69 H69B 109.5 . .
C68 C69 H69C 109.5 . .
H69A C69 H69B 109.5 . .
H69A C69 H69C 109.5 . .
H69B C69 H69C 109.5 . .
C68 C70 H70A 109.5 . .
C68 C70 H70B 109.5 . .
C68 C70 H70C 109.5 . .
H70A C70 H70B 109.5 . .
H70A C70 H70C 109.5 . .
H70B C70 H70C 109.5 . .
N6 C71 H71A 111.6 . .
N6 C71 H71B 111.6 . .
N6 C71 C72 100.9(2) . .
H71A C71 H71B 109.4 . .
C72 C71 H71A 111.6 . .
C72 C71 H71B 111.6 . .
N7 C72 C71 102.4(2) . .
N7 C72 H72A 111.3 . .
N7 C72 H72B 111.3 . .
C71 C72 H72A 111.3 . .
C71 C72 H72B 111.3 . .
H72A C72 H72B 109.2 . .
C74 C73 N7 119.1(3) . .
C74 C73 C78 123.0(3) . .
C78 C73 N7 117.7(3) . .
C73 C74 C75 117.3(3) . .
C73 C74 C82 121.7(3) . .
C75 C74 C82 121.0(3) . .
C74 C75 H75 119.8 . .
C76 C75 C74 120.5(3) . .
C76 C75 H75 119.8 . .
C75 C76 H76 119.5 . .
C75 C76 C77 120.9(3) . .
C77 C76 H76 119.5 . .
C76 C77 H77 119.5 . .
C76 C77 C78 121.0(3) . .
C78 C77 H77 119.5 . .
C73 C78 C79 119.9(3) . .
C77 C78 C73 117.3(3) . .
C77 C78 C79 122.7(3) . .
C78 C79 H79 107.8 . .
C78 C79 C80 114.3(3) . .
C78 C79 C81 109.7(3) . .
C80 C79 H79 107.8 . .
C80 C79 C81 109.4(3) . .
C81 C79 H79 107.8 . .
C79 C80 H80A 109.5 . .
C79 C80 H80B 109.5 . .
C79 C80 H80C 109.5 . .
H80A C80 H80B 109.5 . .
H80A C80 H80C 109.5 . .
H80B C80 H80C 109.5 . .
C79 C81 H81A 109.5 . .
C79 C81 H81B 109.5 . .
C79 C81 H81C 109.5 . .
H81A C81 H81B 109.5 . .
H81A C81 H81C 109.5 . .
H81B C81 H81C 109.5 . .
C74 C82 H82 107.2 . .
C74 C82 C83 111.5(3) . .
C74 C82 C84 110.7(3) . .
C83 C82 H82 107.2 . .
C84 C82 H82 107.2 . .
C84 C82 C83 112.5(4) . .
C82 C83 H83A 109.5 . .
C82 C83 H83B 109.5 . .
C82 C83 H83C 109.5 . .
H83A C83 H83B 109.5 . .
H83A C83 H83C 109.5 . .
H83B C83 H83C 109.5 . .
C82 C84 H84A 109.5 . .
C82 C84 H84B 109.5 . .
C82 C84 H84C 109.5 . .
H84A C84 H84B 109.5 . .
H84A C84 H84C 109.5 . .
H84B C84 H84C 109.5 . .
C58 Ag3 Ag4 156.2(4) . .
C58 Ag3 C30A 150.4(4) . .
C30A Ag3 Ag4 53.21(19) . .
C32 Ag4 Ag3 151.3(3) . .
C32 Ag4 C30A 155.3(3) . .
C30A Ag4 Ag3 53.12(19) . .
Ag3 C30A Ag4 73.7(2) . .
Ag3 C30A H30A 85.5(11) . .
Ag3 C30A H30B 140.9(17) . .
Ag4 C30A H30A 143.1(16) . .
Ag4 C30A H30B 85.6(12) . .
C31A C30A Ag3 112.2(6) . .
C31A C30A Ag4 110.3(6) . .
C31A C30A H30A 105.7(16) . .
C31A C30A H30B 105.9(17) . .
H30A C30A H30B 92(2) . .
C30A C31A H31A 109.5 . .
C30A C31A H31B 109.5 . .
C30A C31A H31C 109.5 . .
H31A C31A H31B 109.5 . .
H31A C31A H31C 109.5 . .
H31B C31A H31C 109.5 . .
C58 Ag3B Ag4B 156.2(4) . .
C58 Ag3B C30B 150.9(4) . .
C30B Ag3B Ag4B 52.35(19) . .
C32 Ag4B Ag3B 152.2(3) . .
C32 Ag4B C30B 153.7(3) . .
C30B Ag4B Ag3B 53.8(2) . .
Ag3B C30B H30C 84.6(12) . .
Ag3B C30B H30D 138.8(19) . .
Ag4B C30B Ag3B 73.9(2) . .
Ag4B C30B H30C 147.2(16) . .
Ag4B C30B H30D 87.3(13) . .
C31B C30B Ag3B 114.3(7) . .
C31B C30B Ag4B 107.0(6) . .
C31B C30B H30C 104.3(18) . .
C31B C30B H30D 106.0(18) . .
H30C C30B H30D 93(3) . .
C30B C31B H31D 109.5 . .
C30B C31B H31E 109.5 . .
C30B C31B H31F 109.5 . .
H31D C31B H31E 109.5 . .
H31D C31B H31F 109.5 . .
H31E C31B H31F 109.5 . .
C0AA N1 C16 119.5(3) . .
C3 N1 C0AA 126.2(3) . .
C3 N1 C16 113.7(3) . .
C3 N2 C17 114.1(3) . .
C3 N2 C18 121.1(3) . .
C18 N2 C17 123.8(2) . .
C5 C0AA N1 118.7(3) . .
C5 C0AA C9 123.3(3) . .
C9 C0AA N1 117.7(3) . .
N1 C3 N2 107.8(3) . .
N1 C3 Ag2 134.3(2) . .
N1 C3 Ag1 134.9(2) . 2_656
N2 C3 Ag2 117.8(2) . .
N2 C3 Ag1 116.5(2) . 2_656
C0AA C5 C6 117.4(3) . .
C0AA C5 C13 121.4(3) . .
C6 C5 C13 121.1(3) . .
C5 C6 H6 119.8 . .
C7 C6 C5 120.5(4) . .
C7 C6 H6 119.8 . .
C6 C7 H7 119.5 . .
C8 C7 C6 121.1(4) . .
C8 C7 H7 119.5 . .
C7 C8 H8 119.7 . .
C7 C8 C9 120.7(4) . .
C9 C8 H8 119.7 . .
C0AA C9 C8 117.0(4) . .
C0AA C9 C10 121.5(3) . .
C8 C9 C10 121.5(3) . .
C9 C10 H10 108.1 . .
C9 C10 C11 109.6(3) . .
C9 C10 C12 112.7(4) . .
C11 C10 H10 108.1 . .
C12 C10 H10 108.1 . .
C12 C10 C11 110.2(3) . .
C10 C11 H11A 109.5 . .
C10 C11 H11B 109.5 . .
C10 C11 H11C 109.5 . .
H11A C11 H11B 109.5 . .
H11A C11 H11C 109.5 . .
H11B C11 H11C 109.5 . .
C10 C12 H12A 109.5 . .
C10 C12 H12B 109.5 . .
C10 C12 H12C 109.5 . .
H12A C12 H12B 109.5 . .
H12A C12 H12C 109.5 . .
H12B C12 H12C 109.5 . .
C5 C13 H13 107.4 . .
C5 C13 C14 114.3(3) . .
C5 C13 C15 109.5(3) . .
C14 C13 H13 107.4 . .
C14 C13 C15 110.5(3) . .
C15 C13 H13 107.4 . .
C13 C14 H14A 109.5 . .
C13 C14 H14B 109.5 . .
C13 C14 H14C 109.5 . .
H14A C14 H14B 109.5 . .
H14A C14 H14C 109.5 . .
H14B C14 H14C 109.5 . .
C13 C15 H15A 109.5 . .
C13 C15 H15B 109.5 . .
C13 C15 H15C 109.5 . .
H15A C15 H15B 109.5 . .
H15A C15 H15C 109.5 . .
H15B C15 H15C 109.5 . .
N1 C16 H16A 111.3 . .
N1 C16 H16B 111.3 . .
N1 C16 C17 102.1(2) . .
H16A C16 H16B 109.2 . .
C17 C16 H16A 111.3 . .
C17 C16 H16B 111.3 . .
N2 C17 C16 101.7(2) . .
N2 C17 H17A 111.4 . .
N2 C17 H17B 111.4 . .
C16 C17 H17A 111.4 . .
C16 C17 H17B 111.4 . .
H17A C17 H17B 109.3 . .
C19 C18 N2 118.6(3) . .
C19 C18 C23 123.0(3) . .
C23 C18 N2 118.3(3) . .
C18 C19 C20 116.7(3) . .
C18 C19 C27 121.8(3) . .
C20 C19 C27 121.5(3) . .
C19 C20 H20 119.5 . .
C21 C20 C19 121.0(3) . .
C21 C20 H20 119.5 . .
C20 C21 H21 119.4 . .
C20 C21 C22 121.3(3) . .
C22 C21 H21 119.4 . .
C21 C22 H22 119.7 . .
C21 C22 C23 120.5(4) . .
C23 C22 H22 119.7 . .
C18 C23 C24 121.9(3) . .
C22 C23 C18 117.3(3) . .
C22 C23 C24 120.8(3) . .
C23 C24 H24 107.9 . .
C23 C24 C25 109.4(3) . .
C23 C24 C26 113.2(3) . .
C25 C24 H24 107.9 . .
C26 C24 H24 107.9 . .
C26 C24 C25 110.3(3) . .
C24 C25 H25A 109.5 . .
C24 C25 H25B 109.5 . .
C24 C25 H25C 109.5 . .
H25A C25 H25B 109.5 . .
H25A C25 H25C 109.5 . .
H25B C25 H25C 109.5 . .
C24 C26 H26A 109.5 . .
C24 C26 H26B 109.5 . .
C24 C26 H26C 109.5 . .
H26A C26 H26B 109.5 . .
H26A C26 H26C 109.5 . .
H26B C26 H26C 109.5 . .
C19 C27 H27 107.9 . .
C19 C27 C28 111.2(3) . .
C19 C27 C29 111.6(3) . .
C28 C27 H27 107.9 . .
C28 C27 C29 110.2(4) . .
C29 C27 H27 107.9 . .
C27 C28 H28A 109.5 . .
C27 C28 H28B 109.5 . .
C27 C28 H28C 109.5 . .
H28A C28 H28B 109.5 . .
H28A C28 H28C 109.5 . .
H28B C28 H28C 109.5 . .
C27 C29 H29A 109.5 . .
C27 C29 H29B 109.5 . .
C27 C29 H29C 109.5 . .
H29A C29 H29B 109.5 . .
H29A C29 H29C 109.5 . .
H29B C29 H29C 109.5 . .
C3 Ag2 C1B 154.99(19) . .
C3 Ag2 Ag1 151.88(9) . .
Ag2 C1B H1BA 142(2) . .
Ag2 C1B H1BB 86.0(16) . .
C2B C1B Ag2 113.4(5) . .
C2B C1B H1BA 103(2) . .
C2B C1B H1BB 104(2) . .
H1BA C1B H1BB 93(3) . .
Ag1 C1A H1BA 85.5(16) . .
Ag1 C1A H1BB 144(2) . .
H1BA C1A H1BB 93(3) . .
C2A C1A Ag1 111.3(5) . .
C2A C1A H1BA 103(2) . .
C2A C1A H1BB 104(2) . .
C1A C2A H2AA 109.5 . .
C1A C2A H2AB 109.5 . .
C1A C2A H2AC 109.5 . .
H2AA C2A H2AB 109.5 . .
H2AA C2A H2AC 109.5 . .
H2AB C2A H2AC 109.5 . .
F1 B1 F2 109.3(3) . .
F1 B1 F4 110.2(4) . .
F2 B1 F4 107.2(4) . .
F3 B1 F1 110.5(4) . .
F3 B1 F2 109.8(4) . .
F3 B1 F4 109.9(4) . .
F5 B2 F5 110.4(5) 2 .
F6 B2 F5 110.3(2) 2 .
F6 B2 F5 110.3(2) . 2
F6 B2 F5 108.8(2) . .
F6 B2 F5 108.8(2) 2 2
F6 B2 F6 108.2(6) 2 .

loop_
_geom_bond_atom_site_label_1
_geom_bond_atom_site_label_2
_geom_bond_distance
_geom_bond_site_symmetry_2
N3 C4 1.442(4) .
N3 C32 1.337(4) .
N3 C44 1.490(4) .
N5 C32 1.339(4) .
N5 C45 1.476(4) .
N5 C46 1.445(4) .
N6 C58 1.329(4) .
N6 C59 1.440(4) .
N6 C71 1.481(4) .
N7 C58 1.328(4) .
N7 C72 1.482(4) .
N7 C73 1.432(4) .
C4 C33 1.409(5) .
C4 C37 1.396(5) .
C32 Ag4 2.128(5) .
C32 Ag4B 2.084(5) .
C33 C34 1.400(5) .
C33 C41 1.516(5) .
C34 H34 0.9500 .
C34 C35 1.384(6) .
C35 H35 0.9500 .
C35 C36 1.383(6) .
C36 H36 0.9500 .
C36 C37 1.404(5) .
C37 C38 1.519(5) .
C38 H38 1.0000 .
C38 C39 1.532(7) .
C38 C40 1.538(6) .
C39 H39A 0.9800 .
C39 H39B 0.9800 .
C39 H39C 0.9800 .
C40 H40A 0.9800 .
C40 H40B 0.9800 .
C40 H40C 0.9800 .
C41 H41 1.0000 .
C41 C42 1.530(5) .
C41 C43 1.539(6) .
C42 H42A 0.9800 .
C42 H42B 0.9800 .
C42 H42C 0.9800 .
C43 H43A 0.9800 .
C43 H43B 0.9800 .
C43 H43C 0.9800 .
C44 H44A 0.9900 .
C44 H44B 0.9900 .
C44 C45 1.527(4) .
C45 H45A 0.9900 .
C45 H45B 0.9900 .
C46 C47 1.402(5) .
C46 C51 1.399(5) .
C47 C48 1.406(5) .
C47 C55 1.514(5) .
C48 H48 0.9500 .
C48 C49 1.379(6) .
C49 H49 0.9500 .
C49 C50 1.380(7) .
C50 H50 0.9500 .
C50 C51 1.408(5) .
C51 C52 1.515(6) .
C52 H52 1.0000 .
C52 C53 1.537(7) .
C52 C54 1.527(7) .
C53 H53A 0.9800 .
C53 H53B 0.9800 .
C53 H53C 0.9800 .
C54 H54A 0.9800 .
C54 H54B 0.9800 .
C54 H54C 0.9800 .
C55 H55 1.0000 .
C55 C56 1.531(5) .
C55 C57 1.530(6) .
C56 H56A 0.9800 .
C56 H56B 0.9800 .
C56 H56C 0.9800 .
C57 H57A 0.9800 .
C57 H57B 0.9800 .
C57 H57C 0.9800 .
C58 Ag3 2.096(5) .
C58 Ag3B 2.119(5) .
C59 C60 1.404(5) .
C59 C64 1.404(5) .
C60 C61 1.398(5) .
C60 C68 1.523(5) .
C61 H61 0.9500 .
C61 C62 1.390(5) .
C62 H62 0.9500 .
C62 C63 1.381(6) .
C63 H63 0.9500 .
C63 C64 1.404(5) .
C64 C65 1.521(6) .
C65 H65 1.0000 .
C65 C66 1.534(9) .
C65 C67 1.513(9) .
C66 H66A 0.9800 .
C66 H66B 0.9800 .
C66 H66C 0.9800 .
C67 H67A 0.9800 .
C67 H67B 0.9800 .
C67 H67C 0.9800 .
C68 H68 1.0000 .
C68 C69 1.531(6) .
C68 C70 1.528(6) .
C69 H69A 0.9800 .
C69 H69B 0.9800 .
C69 H69C 0.9800 .
C70 H70A 0.9800 .
C70 H70B 0.9800 .
C70 H70C 0.9800 .
C71 H71A 0.9900 .
C71 H71B 0.9900 .
C71 C72 1.536(5) .
C72 H72A 0.9900 .
C72 H72B 0.9900 .
C73 C74 1.399(5) .
C73 C78 1.412(4) .
C74 C75 1.407(5) .
C74 C82 1.522(5) .
C75 H75 0.9500 .
C75 C76 1.385(5) .
C76 H76 0.9500 .
C76 C77 1.387(6) .
C77 H77 0.9500 .
C77 C78 1.390(5) .
C78 C79 1.517(5) .
C79 H79 1.0000 .
C79 C80 1.527(5) .
C79 C81 1.529(6) .
C80 H80A 0.9800 .
C80 H80B 0.9800 .
C80 H80C 0.9800 .
C81 H81A 0.9800 .
C81 H81B 0.9800 .
C81 H81C 0.9800 .
C82 H82 1.0000 .
C82 C83 1.533(5) .
C82 C84 1.528(6) .
C83 H83A 0.9800 .
C83 H83B 0.9800 .
C83 H83C 0.9800 .
C84 H84A 0.9800 .
C84 H84B 0.9800 .
C84 H84C 0.9800 .
Ag3 Ag4 2.7052(16) .
Ag3 C30A 2.255(7) .
Ag4 C30A 2.258(7) .
C30A C31A 1.518(14) .
C30A H30A 1.05(2) .
C30A H30B 1.04(2) .
C31A H31A 0.9800 .
C31A H31B 0.9800 .
C31A H31C 0.9800 .
Ag3B Ag4B 2.7060(16) .
Ag3B C30B 2.272(7) .
Ag4B C30B 2.230(7) .
C30B C31B 1.542(13) .
C30B H30C 1.04(3) .
C30B H30D 1.02(2) .
C31B H31D 0.9800 .
C31B H31E 0.9800 .
C31B H31F 0.9800 .
N1 C0AA 1.441(4) .
N1 C3 1.334(4) .
N1 C16 1.484(4) .
N2 C3 1.338(4) .
N2 C17 1.477(4) .
N2 C18 1.438(4) .
C0AA C5 1.396(5) .
C0AA C9 1.402(5) .
C3 Ag2 2.120(3) .
C3 Ag1 2.108(3) 2_656
C5 C6 1.404(5) .
C5 C13 1.518(5) .
C6 H6 0.9500 .
C6 C7 1.383(6) .
C7 H7 0.9500 .
C7 C8 1.382(7) .
C8 H8 0.9500 .
C8 C9 1.407(5) .
C9 C10 1.526(6) .
C10 H10 1.0000 .
C10 C11 1.539(6) .
C10 C12 1.528(6) .
C11 H11A 0.9800 .
C11 H11B 0.9800 .
C11 H11C 0.9800 .
C12 H12A 0.9800 .
C12 H12B 0.9800 .
C12 H12C 0.9800 .
C13 H13 1.0000 .
C13 C14 1.532(6) .
C13 C15 1.537(5) .
C14 H14A 0.9800 .
C14 H14B 0.9800 .
C14 H14C 0.9800 .
C15 H15A 0.9800 .
C15 H15B 0.9800 .
C15 H15C 0.9800 .
C16 H16A 0.9900 .
C16 H16B 0.9900 .
C16 C17 1.540(5) .
C17 H17A 0.9900 .
C17 H17B 0.9900 .
C18 C19 1.404(5) .
C18 C23 1.407(5) .
C19 C20 1.409(5) .
C19 C27 1.514(5) .
C20 H20 0.9500 .
C20 C21 1.373(6) .
C21 H21 0.9500 .
C21 C22 1.383(6) .
C22 H22 0.9500 .
C22 C23 1.402(5) .
C23 C24 1.520(5) .
C24 H24 1.0000 .
C24 C25 1.541(6) .
C24 C26 1.535(5) .
C25 H25A 0.9800 .
C25 H25B 0.9800 .
C25 H25C 0.9800 .
C26 H26A 0.9800 .
C26 H26B 0.9800 .
C26 H26C 0.9800 .
C27 H27 1.0000 .
C27 C28 1.522(5) .
C27 C29 1.533(6) .
C28 H28A 0.9800 .
C28 H28B 0.9800 .
C28 H28C 0.9800 .
C29 H29A 0.9800 .
C29 H29B 0.9800 .
C29 H29C 0.9800 .
Ag2 C1B 2.250(7) .
Ag2 Ag1 2.7121(9) .
C1B C2B 1.515(10) .
C1B H1BA 1.05(2) .
C1B H1BB 1.03(2) .
Ag1 C1A 2.254(6) .
C1A H1BA 1.05(2) .
C1A H1BB 1.03(2) .
C1A C2A 1.515(10) .
C2A H2AA 0.9800 .
C2A H2AB 0.9800 .
C2A H2AC 0.9800 .
F1 B1 1.388(5) .
F2 B1 1.396(6) .
F3 B1 1.377(5) .
F4 B1 1.397(5) .
F5 B2 1.383(5) .
F6 B2 1.381(5) .
B2 F5 1.383(5) 2
B2 F6 1.381(5) 2

loop_
_geom_torsion_atom_site_label_1
_geom_torsion_atom_site_label_2
_geom_torsion_atom_site_label_3
_geom_torsion_atom_site_label_4
_geom_torsion
_geom_torsion_site_symmetry_4
N3 C4 C33 C34 173.5(3) .
N3 C4 C33 C41 -8.1(5) .
N3 C4 C37 C36 -174.0(3) .
N3 C4 C37 C38 7.6(5) .
N3 C44 C45 N5 13.0(3) .
N5 C46 C47 C48 -176.6(3) .
N5 C46 C47 C55 2.2(5) .
N5 C46 C51 C50 178.0(3) .
N5 C46 C51 C52 -2.2(5) .
N6 C59 C60 C61 170.8(3) .
N6 C59 C60 C68 -9.1(5) .
N6 C59 C64 C63 -170.8(3) .
N6 C59 C64 C65 10.4(6) .
N6 C71 C72 N7 -9.6(3) .
N7 C73 C74 C75 173.3(3) .
N7 C73 C74 C82 -7.9(5) .
N7 C73 C78 C77 -172.5(3) .
N7 C73 C78 C79 11.5(5) .
C4 N3 C32 N5 168.6(3) .
C4 N3 C32 Ag4 -14.6(5) .
C4 N3 C32 Ag4B -7.8(5) .
C4 N3 C44 C45 -176.3(3) .
C4 C33 C34 C35 1.0(5) .
C4 C33 C41 C42 156.7(3) .
C4 C33 C41 C43 -80.0(4) .
C4 C37 C38 C39 107.0(4) .
C4 C37 C38 C40 -128.0(4) .
C32 N3 C4 C33 106.9(4) .
C32 N3 C4 C37 -77.5(4) .
C32 N3 C44 C45 -12.6(3) .
C32 N5 C45 C44 -11.1(3) .
C32 N5 C46 C47 101.2(3) .
C32 N5 C46 C51 -79.3(4) .
C33 C4 C37 C36 1.3(5) .
C33 C4 C37 C38 -177.1(3) .
C33 C34 C35 C36 0.4(6) .
C34 C33 C41 C42 -24.9(5) .
C34 C33 C41 C43 98.3(4) .
C34 C35 C36 C37 -1.0(6) .
C35 C36 C37 C4 0.2(6) .
C35 C36 C37 C38 178.6(4) .
C36 C37 C38 C39 -71.4(5) .
C36 C37 C38 C40 53.7(5) .
C37 C4 C33 C34 -1.9(5) .
C37 C4 C33 C41 176.5(3) .
C41 C33 C34 C35 -177.4(4) .
C44 N3 C4 C33 -91.7(4) .
C44 N3 C4 C37 83.9(4) .
C44 N3 C32 N5 6.1(3) .
C44 N3 C32 Ag4 -177.1(3) .
C44 N3 C32 Ag4B -170.2(3) .
C45 N5 C32 N3 3.7(3) .
C45 N5 C32 Ag4 -173.8(2) .
C45 N5 C32 Ag4B -179.6(2) .
C45 N5 C46 C47 -92.7(4) .
C45 N5 C46 C51 86.8(4) .
C46 N5 C32 N3 170.9(3) .
C46 N5 C32 Ag4 -6.6(4) .
C46 N5 C32 Ag4B -12.3(4) .
C46 N5 C45 C44 -178.3(3) .
C46 C47 C48 C49 -2.0(5) .
C46 C47 C55 C56 -88.0(4) .
C46 C47 C55 C57 148.1(4) .
C46 C51 C52 C53 -120.1(4) .
C46 C51 C52 C54 116.2(4) .
C47 C46 C51 C50 -2.6(5) .
C47 C46 C51 C52 177.2(3) .
C47 C48 C49 C50 -1.3(6) .
C48 C47 C55 C56 90.7(4) .
C48 C47 C55 C57 -33.2(5) .
C48 C49 C50 C51 2.8(6) .
C49 C50 C51 C46 -0.9(6) .
C49 C50 C51 C52 179.3(4) .
C50 C51 C52 C53 59.7(5) .
C50 C51 C52 C54 -64.0(5) .
C51 C46 C47 C48 4.0(5) .
C51 C46 C47 C55 -177.2(3) .
C55 C47 C48 C49 179.2(3) .
C58 N6 C59 C60 -87.2(4) .
C58 N6 C59 C64 87.7(4) .
C58 N6 C71 C72 8.0(3) .
C58 N7 C72 C71 9.6(3) .
C58 N7 C73 C74 80.9(4) .
C58 N7 C73 C78 -103.6(4) .
C59 N6 C58 N7 179.8(3) .
C59 N6 C58 Ag3 0.3(4) .
C59 N6 C58 Ag3B 6.2(4) .
C59 N6 C71 C72 -174.2(3) .
C59 C60 C61 C62 0.7(5) .
C59 C60 C68 C69 -122.9(4) .
C59 C60 C68 C70 112.8(4) .
C59 C64 C65 C66 -117.3(5) .
C59 C64 C65 C67 117.8(5) .
C60 C59 C64 C63 3.9(5) .
C60 C59 C64 C65 -174.9(4) .
C60 C61 C62 C63 2.5(5) .
C61 C60 C68 C69 57.2(4) .
C61 C60 C68 C70 -67.2(4) .
C61 C62 C63 C64 -2.4(6) .
C62 C63 C64 C59 -0.7(6) .
C62 C63 C64 C65 178.2(4) .
C63 C64 C65 C66 63.9(6) .
C63 C64 C65 C67 -60.9(7) .
C64 C59 C60 C61 -3.9(5) .
C64 C59 C60 C68 176.2(3) .
C68 C60 C61 C62 -179.4(3) .
C71 N6 C58 N7 -2.4(4) .
C71 N6 C58 Ag3 178.1(3) .
C71 N6 C58 Ag3B -176.0(3) .
C71 N6 C59 C60 95.2(4) .
C71 N6 C59 C64 -89.9(4) .
C72 N7 C58 N6 -4.9(4) .
C72 N7 C58 Ag3 174.4(4) .
C72 N7 C58 Ag3B 166.9(4) .
C72 N7 C73 C74 -87.7(4) .
C72 N7 C73 C78 87.8(4) .
C73 N7 C58 N6 -174.1(3) .
C73 N7 C58 Ag3 5.2(6) .
C73 N7 C58 Ag3B -2.3(6) .
C73 N7 C72 C71 179.6(3) .
C73 C74 C75 C76 -0.7(5) .
C73 C74 C82 C83 116.7(4) .
C73 C74 C82 C84 -117.1(4) .
C73 C78 C79 C80 -153.6(3) .
C73 C78 C79 C81 83.2(4) .
C74 C73 C78 C77 2.9(5) .
C74 C73 C78 C79 -173.1(3) .
C74 C75 C76 C77 2.4(6) .
C75 C74 C82 C83 -64.6(5) .
C75 C74 C82 C84 61.6(5) .
C75 C76 C77 C78 -1.5(6) .
C76 C77 C78 C73 -1.0(5) .
C76 C77 C78 C79 174.8(4) .
C77 C78 C79 C80 30.6(5) .
C77 C78 C79 C81 -92.6(4) .
C78 C73 C74 C75 -2.0(5) .
C78 C73 C74 C82 176.8(3) .
C82 C74 C75 C76 -179.5(3) .
N1 C0AA C5 C6 173.8(3) .
N1 C0AA C5 C13 -9.4(5) .
N1 C0AA C9 C8 -172.9(3) .
N1 C0AA C9 C10 9.1(5) .
N1 C16 C17 N2 7.1(3) .
N2 C18 C19 C20 -171.4(3) .
N2 C18 C19 C27 9.3(4) .
N2 C18 C23 C22 172.4(3) .
N2 C18 C23 C24 -9.6(5) .
C0AA N1 C3 N2 173.3(3) .
C0AA N1 C3 Ag2 -1.7(5) .
C0AA N1 C3 Ag1 -18.1(5) 2_656
C0AA N1 C16 C17 -177.9(3) .
C0AA C5 C6 C7 -0.6(5) .
C0AA C5 C13 C14 145.6(4) .
C0AA C5 C13 C15 -89.9(4) .
C0AA C9 C10 C11 97.4(4) .
C0AA C9 C10 C12 -139.4(4) .
C3 N1 C0AA C5 97.6(4) .
C3 N1 C0AA C9 -87.0(4) .
C3 N1 C16 C17 -6.2(3) .
C3 N2 C17 C16 -6.7(3) .
C3 N2 C18 C19 95.1(4) .
C3 N2 C18 C23 -81.9(4) .
C5 C0AA C9 C8 2.3(5) .
C5 C0AA C9 C10 -175.7(3) .
C5 C6 C7 C8 1.5(6) .
C6 C5 C13 C14 -37.8(5) .
C6 C5 C13 C15 86.8(4) .
C6 C7 C8 C9 -0.5(6) .
C7 C8 C9 C0AA -1.3(6) .
C7 C8 C9 C10 176.6(4) .
C8 C9 C10 C11 -80.4(5) .
C8 C9 C10 C12 42.7(5) .
C9 C0AA C5 C6 -1.3(5) .
C9 C0AA C5 C13 175.5(3) .
C13 C5 C6 C7 -177.4(4) .
C16 N1 C0AA C5 -91.8(4) .
C16 N1 C0AA C9 83.6(4) .
C16 N1 C3 N2 2.2(4) .
C16 N1 C3 Ag2 -172.7(2) .
C16 N1 C3 Ag1 170.9(2) 2_656
C17 N2 C3 N1 3.2(3) .
C17 N2 C3 Ag2 179.1(2) .
C17 N2 C3 Ag1 -167.9(2) 2_656
C17 N2 C18 C19 -97.0(4) .
C17 N2 C18 C23 86.0(4) .
C18 N2 C3 N1 172.1(3) .
C18 N2 C3 Ag2 -11.9(4) .
C18 N2 C3 Ag1 1.1(4) 2_656
C18 N2 C17 C16 -175.4(3) .
C18 C19 C20 C21 -1.9(5) .
C18 C19 C27 C28 -110.4(4) .
C18 C19 C27 C29 126.1(4) .
C18 C23 C24 C25 -105.9(4) .
C18 C23 C24 C26 130.5(4) .
C19 C18 C23 C22 -4.5(5) .
C19 C18 C23 C24 173.5(3) .
C19 C20 C21 C22 -2.5(5) .
C20 C19 C27 C28 70.3(5) .
C20 C19 C27 C29 -53.2(5) .
C20 C21 C22 C23 3.6(5) .
C21 C22 C23 C18 -0.2(5) .
C21 C22 C23 C24 -178.2(3) .
C22 C23 C24 C25 72.0(4) .
C22 C23 C24 C26 -51.5(5) .
C23 C18 C19 C20 5.5(5) .
C23 C18 C19 C27 -173.8(3) .
C27 C19 C20 C21 177.4(3) .

loop_
_twin_individual_id
_twin_individual_mass_fraction_refined
1 0.945(16)
2 0.055(16)
